data_4105091
loop_
_publ_author_name
'Yoshihiro Matano'
'Tooru Miyajima'
'Noriaki Ochi'
'Takashi Nakabuchi'
'Motoo Shiro'
'Yoshihide Nakao'
'Shigeyoshi Sakaki'
'Hiroshi Imahori'

_publ_section_title
;
 Syntheses, Structures, and Coordination Chemistry of Phosphole-Containing
 Hybrid Calixphyrins: Promising Macrocyclic P,N2,X-Mixed Donor Ligands for
 Designing Reactive Transition Metal Complexes
;
_journal_name_full 'Journal of the American Chemical Society'
_journal_page_first 14123
_journal_page_last 14123
_journal_paper_doi 10.1021/ja907161j
_journal_volume 131
_journal_year 2009
_chemical_formula_moiety 'C46 H39 Cl N2 O P Rh S '
_chemical_formula_sum 'C46 H39 Cl N2 O P Rh S'
_chemical_formula_weight 837.18
_chemical_name_systematic
; 
 ? 
;
_space_group_IT_number 14
_symmetry_cell_setting monoclinic
_symmetry_Int_Tables_number 14
_symmetry_space_group_name_Hall '-P 2ybc'
_symmetry_space_group_name_H-M 'P 1 21/c 1'
_atom_sites_solution_hydrogens geom
_atom_sites_solution_primary direct
_atom_sites_solution_secondary difmap
_audit_creation_method SHELXL-97
_cell_angle_alpha 90.00
_cell_angle_beta 91.964(8)
_cell_angle_gamma 90.00
_cell_formula_units_Z 4
_cell_length_a 13.669(6)
_cell_length_b 14.829(7)
_cell_length_c 18.824(8)
_cell_measurement_reflns_used 10161
_cell_measurement_temperature 143(2)
_cell_measurement_theta_max 27.5
_cell_measurement_theta_min 3.0
_cell_volume 3813(3)
_computing_cell_refinement CrystalClear
_computing_data_collection CrystalClear
_computing_data_reduction 'CrystalStructure 3.8.2'
_computing_publication_material 'CrystalStructure 3.8.2'
_computing_structure_refinement 'SHELXL-97 (Sheldrick, 1997)'
_computing_structure_solution 'SHELXS-97 (Sheldrick, 1990)'
_diffrn_ambient_temperature 143(2)
_diffrn_detector_area_resol_mean 7.31
_diffrn_measured_fraction_theta_full 0.971
_diffrn_measured_fraction_theta_max 0.971
_diffrn_measurement_device_type 'Rigaku Saturn'
_diffrn_measurement_method \w
_diffrn_radiation_monochromator graphite
_diffrn_radiation_source 'fine-focus sealed tube'
_diffrn_radiation_type MoK\a
_diffrn_radiation_wavelength 0.71070
_diffrn_reflns_av_R_equivalents 0.0700
_diffrn_reflns_av_sigmaI/netI 0.0793
_diffrn_reflns_limit_h_max 14
_diffrn_reflns_limit_h_min -17
_diffrn_reflns_limit_k_max 19
_diffrn_reflns_limit_k_min -19
_diffrn_reflns_limit_l_max 22
_diffrn_reflns_limit_l_min -23
_diffrn_reflns_number 28617
_diffrn_reflns_theta_full 27.44
_diffrn_reflns_theta_max 27.44
_diffrn_reflns_theta_min 3.13
_exptl_absorpt_coefficient_mu 0.654
_exptl_absorpt_correction_T_max 0.9680
_exptl_absorpt_correction_T_min 0.7799
_exptl_absorpt_correction_type multi-scan
_exptl_absorpt_process_details 'Jacobson, R. (1998) Private communication'
_exptl_crystal_colour red
_exptl_crystal_density_diffrn 1.458
_exptl_crystal_description platelet
_exptl_crystal_F_000 1720
_exptl_crystal_size_max 0.40
_exptl_crystal_size_mid 0.20
_exptl_crystal_size_min 0.05
_refine_diff_density_max 1.829
_refine_diff_density_min -1.730
_refine_diff_density_rms 0.162
_refine_ls_extinction_method none
_refine_ls_goodness_of_fit_ref 1.264
_refine_ls_hydrogen_treatment refall
_refine_ls_matrix_type full
_refine_ls_number_parameters 479
_refine_ls_number_reflns 8467
_refine_ls_number_restraints 0
_refine_ls_restrained_S_all 1.264
_refine_ls_R_factor_all 0.1435
_refine_ls_R_factor_gt 0.1127
_refine_ls_shift/su_max 0.000
_refine_ls_shift/su_mean 0.000
_refine_ls_structure_factor_coef Fsqd
_refine_ls_weighting_details 'calc w=1/[\s^2^(Fo^2^)+(0.0500P)^2^+25.0000P] where P=(Fo^2^+2Fc^2^)/3'
_refine_ls_weighting_scheme calc
_refine_ls_wR_factor_gt 0.2041
_refine_ls_wR_factor_ref 0.2285
_reflns_number_gt 6542
_reflns_number_total 8467
_reflns_threshold_expression >2sigma(I)
_cod_data_source_file ja907161j_si_001.cif
_cod_data_source_block shelxl
_cod_original_cell_volume 3814(3)
_cod_database_code 4105091

loop_
_symmetry_equiv_pos_as_xyz
'x, y, z'
'-x, y+1/2, -z+1/2'
'-x, -y, -z'
'x, -y-1/2, z-1/2'

loop_
_atom_site_label
_atom_site_type_symbol
_atom_site_fract_x
_atom_site_fract_y
_atom_site_fract_z
_atom_site_U_iso_or_equiv
_atom_site_adp_type
_atom_site_occupancy
_atom_site_symmetry_multiplicity
_atom_site_calc_flag
_atom_site_refinement_flags
Rh1 Rh 0.74289(5) 0.61674(4) 0.27287(3) 0.03173(19) Uani 1 1 d .
Cl1 Cl 0.79481(16) 0.75507(13) 0.21951(10) 0.0407(5) Uani 1 1 d .
S1 S 0.62010(14) 0.57420(13) 0.14131(10) 0.0317(4) Uani 1 1 d .
P1 P 0.71199(15) 0.48951(13) 0.33226(10) 0.0316(4) Uani 1 1 d .
O1 O 0.6339(4) 0.7313(4) 0.3717(3) 0.0477(15) Uani 1 1 d .
N1 N 0.8295(4) 0.5439(4) 0.1961(3) 0.0291(13) Uani 1 1 d .
N2 N 0.4739(5) 0.5237(5) 0.2289(3) 0.0357(15) Uani 1 1 d .
C1 C 0.6007(6) 0.4244(5) 0.3202(4) 0.0325(16) Uani 1 1 d .
C2 C 0.6215(7) 0.3525(5) 0.2801(4) 0.0395(19) Uani 1 1 d .
C3 C 0.7252(7) 0.3414(5) 0.2630(4) 0.0375(19) Uani 1 1 d .
C4 C 0.7844(6) 0.4040(6) 0.2921(4) 0.0372(18) Uani 1 1 d .
C5 C 0.8930(6) 0.4220(6) 0.2781(4) 0.041(2) Uani 1 1 d .
C6 C 0.9002(6) 0.4854(5) 0.2153(4) 0.0360(18) Uani 1 1 d .
C7 C 0.9783(6) 0.4884(6) 0.1674(5) 0.044(2) Uani 1 1 d .
H1 H 1.0368 0.4540 0.1707 0.053 Uiso 1 1 calc R
C8 C 0.9539(6) 0.5498(5) 0.1158(4) 0.0357(17) Uani 1 1 d .
H2 H 0.9923 0.5677 0.0771 0.043 Uiso 1 1 calc R
C9 C 0.8574(5) 0.5819(5) 0.1321(4) 0.0317(16) Uani 1 1 d .
C10 C 0.7985(5) 0.6274(5) 0.0842(4) 0.0313(16) Uani 1 1 d .
C11 C 0.6927(5) 0.6318(5) 0.0839(4) 0.0289(16) Uani 1 1 d .
C12 C 0.6339(6) 0.6808(5) 0.0338(4) 0.0355(18) Uani 1 1 d .
H3 H 0.6598 0.7198 -0.0009 0.043 Uiso 1 1 calc R
C13 C 0.5354(6) 0.6660(5) 0.0407(4) 0.0334(17) Uani 1 1 d .
H4 H 0.4868 0.6917 0.0096 0.040 Uiso 1 1 calc R
C14 C 0.5133(5) 0.6105(5) 0.0968(4) 0.0299(16) Uani 1 1 d .
C15 C 0.4148(5) 0.5845(5) 0.1176(4) 0.0308(16) Uani 1 1 d .
C16 C 0.3978(6) 0.5407(5) 0.1796(4) 0.0341(17) Uani 1 1 d .
C17 C 0.3073(6) 0.5014(6) 0.2047(4) 0.0402(19) Uani 1 1 d .
H5 H 0.2445 0.5032 0.1816 0.048 Uiso 1 1 calc R
C18 C 0.3313(6) 0.4624(6) 0.2670(4) 0.0388(19) Uani 1 1 d .
H6 H 0.2882 0.4310 0.2968 0.047 Uiso 1 1 calc R
C19 C 0.4353(6) 0.4770(5) 0.2806(4) 0.0356(17) Uani 1 1 d .
C20 C 0.4989(6) 0.4500(5) 0.3446(4) 0.0379(18) Uani 1 1 d .
C21 C 0.5613(7) 0.2791(6) 0.2430(5) 0.048(2) Uani 1 1 d .
H7 H 0.4986 0.3032 0.2231 0.057 Uiso 1 1 calc R
H8 H 0.5478 0.2288 0.2758 0.057 Uiso 1 1 calc R
C22 C 0.6279(9) 0.2493(7) 0.1843(5) 0.066(3) Uani 1 1 d .
H9 H 0.6144 0.2853 0.1408 0.079 Uiso 1 1 calc R
H10 H 0.6165 0.1849 0.1729 0.079 Uiso 1 1 calc R
C23 C 0.7351(8) 0.2639(6) 0.2116(5) 0.054(3) Uani 1 1 d .
H11 H 0.7614 0.2095 0.2359 0.064 Uiso 1 1 calc R
H12 H 0.7780 0.2801 0.1722 0.064 Uiso 1 1 calc R
C24 C 0.7402(6) 0.4807(6) 0.4289(4) 0.0354(18) Uani 1 1 d .
C25 C 0.7318(7) 0.3954(6) 0.4604(4) 0.043(2) Uani 1 1 d .
H13 H 0.7096 0.3452 0.4330 0.051 Uiso 1 1 calc R
C26 C 0.7562(7) 0.3854(7) 0.5320(5) 0.049(2) Uani 1 1 d .
H14 H 0.7518 0.3276 0.5533 0.059 Uiso 1 1 calc R
C27 C 0.7865(7) 0.4576(7) 0.5724(5) 0.050(2) Uani 1 1 d .
H15 H 0.8033 0.4500 0.6214 0.059 Uiso 1 1 calc R
C28 C 0.7923(7) 0.5403(7) 0.5415(4) 0.050(2) Uani 1 1 d .
H16 H 0.8119 0.5906 0.5699 0.060 Uiso 1 1 calc R
C29 C 0.7702(6) 0.5533(6) 0.4696(4) 0.043(2) Uani 1 1 d .
H17 H 0.7758 0.6115 0.4489 0.052 Uiso 1 1 calc R
C30 C 0.9464(6) 0.4689(7) 0.3424(4) 0.049(2) Uani 1 1 d .
H18 H 1.0141 0.4825 0.3304 0.059 Uiso 1 1 calc R
H19 H 0.9464 0.4287 0.3838 0.059 Uiso 1 1 calc R
H20 H 0.9124 0.5251 0.3536 0.059 Uiso 1 1 calc R
C31 C 0.9481(8) 0.3331(7) 0.2640(5) 0.055(3) Uani 1 1 d .
H21 H 0.9274 0.3093 0.2173 0.066 Uiso 1 1 calc R
H22 H 0.9331 0.2889 0.3008 0.066 Uiso 1 1 calc R
H23 H 1.0187 0.3446 0.2650 0.066 Uiso 1 1 calc R
C32 C 0.8480(6) 0.6726(5) 0.0233(4) 0.0326(17) Uani 1 1 d .
C33 C 0.8257(6) 0.6484(6) -0.0474(4) 0.0407(19) Uani 1 1 d .
H24 H 0.7811 0.6007 -0.0579 0.049 Uiso 1 1 calc R
C34 C 0.8683(7) 0.6934(7) -0.1007(5) 0.051(2) Uani 1 1 d .
H25 H 0.8518 0.6775 -0.1485 0.062 Uiso 1 1 calc R
C35 C 0.9355(7) 0.7622(7) -0.0874(5) 0.053(3) Uani 1 1 d .
H26 H 0.9656 0.7923 -0.1255 0.064 Uiso 1 1 calc R
C36 C 0.9576(6) 0.7860(6) -0.0180(5) 0.049(2) Uani 1 1 d .
H27 H 1.0033 0.8331 -0.0082 0.059 Uiso 1 1 calc R
C37 C 0.9140(6) 0.7419(6) 0.0378(5) 0.0416(19) Uani 1 1 d .
H28 H 0.9292 0.7589 0.0856 0.050 Uiso 1 1 calc R
C38 C 0.3308(5) 0.6075(5) 0.0686(4) 0.0305(16) Uani 1 1 d .
C39 C 0.3297(6) 0.5806(6) -0.0028(4) 0.0393(19) Uani 1 1 d .
H29 H 0.3842 0.5497 -0.0211 0.047 Uiso 1 1 calc R
C40 C 0.2490(6) 0.5992(6) -0.0466(4) 0.0404(19) Uani 1 1 d .
H30 H 0.2488 0.5814 -0.0951 0.049 Uiso 1 1 calc R
C41 C 0.1688(6) 0.6434(5) -0.0207(4) 0.0375(18) Uani 1 1 d .
H31 H 0.1124 0.6536 -0.0506 0.045 Uiso 1 1 calc R
C42 C 0.1711(6) 0.6725(6) 0.0491(4) 0.0416(19) Uani 1 1 d .
H32 H 0.1174 0.7053 0.0668 0.050 Uiso 1 1 calc R
C43 C 0.2512(6) 0.6542(6) 0.0929(4) 0.0371(18) Uani 1 1 d .
H33 H 0.2518 0.6740 0.1408 0.044 Uiso 1 1 calc R
C44 C 0.5001(7) 0.5299(6) 0.3969(4) 0.042(2) Uani 1 1 d .
H34 H 0.5097 0.5862 0.3708 0.051 Uiso 1 1 calc R
H35 H 0.5536 0.5220 0.4323 0.051 Uiso 1 1 calc R
H36 H 0.4376 0.5324 0.4209 0.051 Uiso 1 1 calc R
C45 C 0.4534(7) 0.3690(6) 0.3826(5) 0.046(2) Uani 1 1 d .
H37 H 0.3902 0.3868 0.4014 0.055 Uiso 1 1 calc R
H38 H 0.4974 0.3494 0.4217 0.055 Uiso 1 1 calc R
H39 H 0.4435 0.3193 0.3487 0.055 Uiso 1 1 calc R
C46 C 0.6763(6) 0.6832(6) 0.3336(4) 0.0392(19) Uani 1 1 d .

loop_
_atom_site_aniso_label
_atom_site_aniso_U_11
_atom_site_aniso_U_22
_atom_site_aniso_U_33
_atom_site_aniso_U_23
_atom_site_aniso_U_13
_atom_site_aniso_U_12
Rh1 0.0380(3) 0.0302(3) 0.0268(3) -0.0023(2) -0.0028(2) 0.0019(3)
Cl1 0.0558(12) 0.0319(10) 0.0342(10) -0.0023(8) -0.0011(9) -0.0031(9)
S1 0.0351(10) 0.0331(10) 0.0265(10) -0.0002(8) -0.0045(8) 0.0020(8)
P1 0.0379(11) 0.0311(10) 0.0255(10) 0.0000(8) -0.0015(8) 0.0033(8)
O1 0.051(4) 0.045(4) 0.047(4) -0.012(3) 0.001(3) 0.005(3)
N1 0.029(3) 0.031(3) 0.027(3) 0.001(3) -0.005(3) 0.003(3)
N2 0.032(3) 0.043(4) 0.032(3) 0.005(3) -0.002(3) -0.001(3)
C1 0.039(4) 0.032(4) 0.026(4) 0.005(3) -0.004(3) -0.006(3)
C2 0.057(5) 0.030(4) 0.031(4) 0.001(3) -0.002(4) -0.003(4)
C3 0.060(5) 0.030(4) 0.024(4) 0.009(3) 0.014(4) 0.009(4)
C4 0.048(5) 0.042(5) 0.022(4) 0.007(3) 0.005(3) 0.005(4)
C5 0.050(5) 0.048(5) 0.026(4) 0.008(4) 0.003(4) 0.015(4)
C6 0.041(4) 0.037(4) 0.030(4) -0.005(3) -0.003(3) 0.006(3)
C7 0.028(4) 0.047(5) 0.056(5) -0.003(4) 0.000(4) 0.009(4)
C8 0.030(4) 0.040(4) 0.037(4) 0.001(4) 0.005(3) 0.002(3)
C9 0.030(4) 0.036(4) 0.028(4) -0.002(3) -0.004(3) 0.005(3)
C10 0.031(4) 0.031(4) 0.031(4) -0.003(3) -0.006(3) -0.003(3)
C11 0.034(4) 0.034(4) 0.019(3) -0.003(3) -0.005(3) 0.005(3)
C12 0.051(5) 0.034(4) 0.021(4) 0.004(3) 0.002(3) -0.005(4)
C13 0.035(4) 0.037(4) 0.027(4) 0.006(3) -0.006(3) 0.001(3)
C14 0.033(4) 0.034(4) 0.022(4) -0.005(3) -0.005(3) 0.005(3)
C15 0.028(4) 0.035(4) 0.029(4) -0.002(3) -0.006(3) 0.000(3)
C16 0.034(4) 0.033(4) 0.035(4) 0.000(3) -0.012(3) -0.005(3)
C17 0.040(4) 0.037(4) 0.043(5) -0.004(4) -0.007(4) -0.009(4)
C18 0.034(4) 0.045(5) 0.037(4) -0.001(4) 0.001(3) -0.016(4)
C19 0.032(4) 0.037(4) 0.038(4) 0.003(3) 0.005(3) -0.003(3)
C20 0.043(5) 0.035(4) 0.036(4) 0.009(3) -0.003(4) -0.006(4)
C21 0.068(6) 0.034(5) 0.040(5) -0.001(4) -0.001(4) -0.010(4)
C22 0.096(9) 0.061(7) 0.041(6) -0.017(5) 0.011(5) -0.027(6)
C23 0.098(8) 0.034(5) 0.029(5) 0.000(4) 0.001(5) 0.007(5)
C24 0.032(4) 0.042(5) 0.031(4) -0.002(3) -0.008(3) 0.008(3)
C25 0.061(6) 0.037(5) 0.031(4) 0.009(3) 0.002(4) 0.010(4)
C26 0.062(6) 0.050(5) 0.036(5) 0.012(4) 0.009(4) -0.003(5)
C27 0.049(5) 0.067(6) 0.032(5) 0.010(4) -0.006(4) -0.007(5)
C28 0.058(6) 0.061(6) 0.030(4) 0.004(4) -0.009(4) -0.012(5)
C29 0.045(5) 0.053(5) 0.031(4) 0.002(4) -0.002(4) -0.007(4)
C30 0.042(5) 0.073(7) 0.032(5) 0.000(4) 0.005(4) 0.004(5)
C31 0.066(6) 0.054(6) 0.045(5) 0.018(4) 0.012(5) 0.025(5)
C32 0.035(4) 0.036(4) 0.027(4) 0.005(3) -0.005(3) 0.005(3)
C33 0.047(5) 0.050(5) 0.025(4) 0.004(4) 0.001(3) 0.002(4)
C34 0.056(6) 0.061(6) 0.038(5) 0.012(4) 0.004(4) 0.024(5)
C35 0.058(6) 0.053(6) 0.050(6) 0.023(5) 0.013(5) 0.017(5)
C36 0.037(5) 0.049(5) 0.061(6) 0.019(5) 0.010(4) 0.003(4)
C37 0.045(5) 0.044(5) 0.036(5) 0.006(4) 0.002(4) 0.004(4)
C38 0.023(3) 0.037(4) 0.032(4) -0.003(3) -0.001(3) 0.001(3)
C39 0.039(4) 0.035(4) 0.044(5) 0.000(4) -0.002(4) 0.002(4)
C40 0.047(5) 0.038(5) 0.036(4) 0.000(4) -0.008(4) -0.001(4)
C41 0.030(4) 0.040(4) 0.042(5) -0.003(4) -0.006(3) -0.001(3)
C42 0.038(4) 0.045(5) 0.041(5) -0.001(4) -0.003(4) 0.009(4)
C43 0.038(4) 0.043(5) 0.031(4) -0.001(3) 0.003(3) 0.007(4)
C44 0.050(5) 0.044(5) 0.032(4) -0.001(4) 0.000(4) 0.010(4)
C45 0.047(5) 0.042(5) 0.048(5) 0.015(4) 0.000(4) -0.003(4)
C46 0.048(5) 0.033(4) 0.036(4) 0.008(4) -0.006(4) -0.006(4)

loop_
_atom_type_symbol
_atom_type_description
_atom_type_scat_dispersion_real
_atom_type_scat_dispersion_imag
_atom_type_scat_source
C C 0.0033 0.0016 'International Tables Vol C Tables 4.2.6.8 and 6.1.1.4'
H H 0.0000 0.0000 'International Tables Vol C Tables 4.2.6.8 and 6.1.1.4'
Cl Cl 0.1484 0.1585 'International Tables Vol C Tables 4.2.6.8 and 6.1.1.4'
N N 0.0061 0.0033 'International Tables Vol C Tables 4.2.6.8 and 6.1.1.4'
O O 0.0106 0.0060 'International Tables Vol C Tables 4.2.6.8 and 6.1.1.4'
P P 0.1023 0.0942 'International Tables Vol C Tables 4.2.6.8 and 6.1.1.4'
Rh Rh -1.1178 0.9187 'International Tables Vol C Tables 4.2.6.8 and 6.1.1.4'
S S 0.1246 0.1234 'International Tables Vol C Tables 4.2.6.8 and 6.1.1.4'

loop_
_geom_angle_atom_site_label_1
_geom_angle_atom_site_label_2
_geom_angle_atom_site_label_3
_geom_angle
C46 Rh1 N1 176.0(3)
C46 Rh1 P1 92.1(3)
N1 Rh1 P1 91.69(17)
C46 Rh1 Cl1 87.7(3)
N1 Rh1 Cl1 88.33(17)
P1 Rh1 Cl1 172.41(8)
C11 S1 C14 92.1(4)
C4 P1 C1 92.5(4)
C4 P1 C24 105.4(4)
C1 P1 C24 103.4(4)
C4 P1 Rh1 105.6(3)
C1 P1 Rh1 124.0(3)
C24 P1 Rh1 120.9(3)
C6 N1 C9 106.2(6)
C6 N1 Rh1 123.0(5)
C9 N1 Rh1 122.8(5)
C19 N2 C16 106.1(6)
C2 C1 C20 125.4(7)
C2 C1 P1 107.5(6)
C20 C1 P1 126.8(6)
C1 C2 C3 115.8(7)
C1 C2 C21 134.9(8)
C3 C2 C21 109.2(7)
C4 C3 C2 114.0(7)
C4 C3 C23 136.4(9)
C2 C3 C23 109.4(8)
C3 C4 C5 128.6(8)
C3 C4 P1 109.2(6)
C5 C4 P1 120.0(6)
C6 C5 C4 109.3(6)
C6 C5 C31 110.5(7)
C4 C5 C31 111.1(8)
C6 C5 C30 106.7(7)
C4 C5 C30 112.0(7)
C31 C5 C30 107.2(7)
N1 C6 C7 111.0(7)
N1 C6 C5 123.1(7)
C7 C6 C5 125.8(7)
C8 C7 C6 107.6(7)
C7 C8 C9 105.7(7)
C10 C9 N1 126.7(7)
C10 C9 C8 122.9(7)
N1 C9 C8 109.3(6)
C9 C10 C11 126.2(7)
C9 C10 C32 116.9(7)
C11 C10 C32 116.8(6)
C12 C11 C10 124.7(7)
C12 C11 S1 110.3(6)
C10 C11 S1 125.0(5)
C13 C12 C11 112.9(7)
C12 C13 C14 114.1(7)
C13 C14 C15 126.0(7)
C13 C14 S1 110.5(6)
C15 C14 S1 123.5(6)
C16 C15 C14 122.6(6)
C16 C15 C38 119.3(7)
C14 C15 C38 118.0(6)
C15 C16 N2 120.7(7)
C15 C16 C17 129.7(7)
N2 C16 C17 109.6(7)
C18 C17 C16 105.7(7)
C17 C18 C19 107.4(7)
N2 C19 C18 111.2(7)
N2 C19 C20 119.5(7)
C18 C19 C20 129.3(7)
C19 C20 C1 109.3(6)
C19 C20 C45 110.2(7)
C1 C20 C45 109.4(7)
C19 C20 C44 107.3(7)
C1 C20 C44 113.2(7)
C45 C20 C44 107.4(7)
C2 C21 C22 102.4(7)
C21 C22 C23 107.6(8)
C3 C23 C22 102.3(8)
C29 C24 C25 119.7(7)
C29 C24 P1 122.7(6)
C25 C24 P1 117.5(6)
C26 C25 C24 119.2(8)
C27 C26 C25 121.0(9)
C28 C27 C26 119.2(8)
C27 C28 C29 121.8(9)
C24 C29 C28 119.0(9)
C37 C32 C33 119.7(7)
C37 C32 C10 119.0(7)
C33 C32 C10 121.3(7)
C34 C33 C32 119.5(9)
C33 C34 C35 121.9(9)
C36 C35 C34 118.7(9)
C35 C36 C37 120.7(9)
C32 C37 C36 119.5(8)
C43 C38 C39 118.5(7)
C43 C38 C15 120.6(7)
C39 C38 C15 120.8(7)
C40 C39 C38 119.8(8)
C39 C40 C41 120.8(8)
C40 C41 C42 119.4(7)
C43 C42 C41 120.0(8)
C42 C43 C38 121.4(7)
O1 C46 Rh1 176.3(7)

loop_
_geom_bond_atom_site_label_1
_geom_bond_atom_site_label_2
_geom_bond_distance
Rh1 C46 1.783(9)
Rh1 N1 2.185(6)
Rh1 P1 2.241(2)
Rh1 Cl1 2.402(2)
S1 C11 1.719(8)
S1 C14 1.743(7)
P1 C4 1.792(8)
P1 C1 1.810(8)
P1 C24 1.850(8)
O1 C46 1.178(10)
N1 C6 1.338(9)
N1 C9 1.394(10)
N2 C19 1.321(10)
N2 C16 1.392(9)
C1 C2 1.342(11)
C1 C20 1.528(11)
C2 C3 1.474(12)
C2 C21 1.519(11)
C3 C4 1.336(12)
C3 C23 1.511(11)
C4 C5 1.539(12)
C5 C6 1.516(11)
C5 C31 1.547(12)
C5 C30 1.557(12)
C6 C7 1.422(12)
C7 C8 1.364(12)
C8 C9 1.445(10)
C9 C10 1.368(10)
C10 C11 1.448(10)
C10 C32 1.508(11)
C11 C12 1.419(10)
C12 C13 1.375(11)
C13 C14 1.381(10)
C14 C15 1.466(10)
C15 C16 1.363(11)
C15 C38 1.489(9)
C16 C17 1.460(11)
C17 C18 1.338(11)
C18 C19 1.452(10)
C19 C20 1.514(11)
C20 C45 1.539(11)
C20 C44 1.541(11)
C21 C22 1.520(13)
C22 C23 1.552(15)
C24 C29 1.377(11)
C24 C25 1.403(11)
C25 C26 1.384(12)
C26 C27 1.369(13)
C27 C28 1.361(13)
C28 C29 1.389(11)
C32 C37 1.387(11)
C32 C33 1.402(11)
C33 C34 1.352(12)
C34 C35 1.391(14)
C35 C36 1.376(14)
C36 C37 1.390(12)
C38 C43 1.380(10)
C38 C39 1.401(11)
C39 C40 1.381(11)
C40 C41 1.381(11)
C41 C42 1.383(11)
C42 C43 1.375(11)

loop_
_geom_torsion_atom_site_label_1
_geom_torsion_atom_site_label_2
_geom_torsion_atom_site_label_3
_geom_torsion_atom_site_label_4
_geom_torsion
C46 Rh1 P1 C4 -172.2(4)
N1 Rh1 P1 C4 6.5(3)
Cl1 Rh1 P1 C4 -83.6(7)
C46 Rh1 P1 C1 83.8(4)
N1 Rh1 P1 C1 -97.6(4)
Cl1 Rh1 P1 C1 172.4(6)
C46 Rh1 P1 C24 -53.0(4)
N1 Rh1 P1 C24 125.7(3)
Cl1 Rh1 P1 C24 35.6(7)
C46 Rh1 N1 C6 112(4)
P1 Rh1 N1 C6 -49.0(6)
Cl1 Rh1 N1 C6 123.4(6)
C46 Rh1 N1 C9 -33(4)
P1 Rh1 N1 C9 166.5(5)
Cl1 Rh1 N1 C9 -21.1(5)
C4 P1 C1 C2 -8.1(6)
C24 P1 C1 C2 -114.6(6)
Rh1 P1 C1 C2 102.6(5)
C4 P1 C1 C20 177.3(7)
C24 P1 C1 C20 70.8(7)
Rh1 P1 C1 C20 -72.0(7)
C20 C1 C2 C3 179.9(7)
P1 C1 C2 C3 5.2(8)
C20 C1 C2 C21 4.1(14)
P1 C1 C2 C21 -170.6(8)
C1 C2 C3 C4 1.9(10)
C21 C2 C3 C4 178.7(7)
C1 C2 C3 C23 -174.0(7)
C21 C2 C3 C23 2.8(9)
C2 C3 C4 C5 -170.8(7)
C23 C3 C4 C5 3.6(15)
C2 C3 C4 P1 -8.0(8)
C23 C3 C4 P1 166.4(8)
C1 P1 C4 C3 9.3(6)
C24 P1 C4 C3 113.9(6)
Rh1 P1 C4 C3 -117.1(5)
C1 P1 C4 C5 173.8(6)
C24 P1 C4 C5 -81.6(6)
Rh1 P1 C4 C5 47.4(6)
C3 C4 C5 C6 87.0(10)
P1 C4 C5 C6 -74.2(8)
C3 C4 C5 C31 -35.2(11)
P1 C4 C5 C31 163.6(6)
C3 C4 C5 C30 -155.0(8)
P1 C4 C5 C30 43.8(9)
C9 N1 C6 C7 4.0(9)
Rh1 N1 C6 C7 -145.4(6)
C9 N1 C6 C5 -173.1(7)
Rh1 N1 C6 C5 37.5(10)
C4 C5 C6 N1 25.6(11)
C31 C5 C6 N1 148.2(8)
C30 C5 C6 N1 -95.6(9)
C4 C5 C6 C7 -151.0(8)
C31 C5 C6 C7 -28.5(12)
C30 C5 C6 C7 87.7(10)
N1 C6 C7 C8 -1.3(10)
C5 C6 C7 C8 175.7(8)
C6 C7 C8 C9 -1.9(9)
C6 N1 C9 C10 162.6(8)
Rh1 N1 C9 C10 -47.9(10)
C6 N1 C9 C8 -5.2(8)
Rh1 N1 C9 C8 144.3(5)
C7 C8 C9 C10 -163.9(8)
C7 C8 C9 N1 4.4(9)
N1 C9 C10 C11 -11.6(13)
C8 C9 C10 C11 154.6(8)
N1 C9 C10 C32 172.4(7)
C8 C9 C10 C32 -21.4(11)
C9 C10 C11 C12 179.1(7)
C32 C10 C11 C12 -4.9(11)
C9 C10 C11 S1 -4.3(11)
C32 C10 C11 S1 171.7(5)
C14 S1 C11 C12 2.6(6)
C14 S1 C11 C10 -174.5(6)
C10 C11 C12 C13 173.4(7)
S1 C11 C12 C13 -3.7(8)
C11 C12 C13 C14 3.1(10)
C12 C13 C14 C15 178.8(7)
C12 C13 C14 S1 -1.1(9)
C11 S1 C14 C13 -0.9(6)
C11 S1 C14 C15 179.2(6)
C13 C14 C15 C16 -169.9(8)
S1 C14 C15 C16 10.0(11)
C13 C14 C15 C38 10.0(11)
S1 C14 C15 C38 -170.1(6)
C14 C15 C16 N2 4.3(12)
C38 C15 C16 N2 -175.5(7)
C14 C15 C16 C17 -172.4(8)
C38 C15 C16 C17 7.7(13)
C19 N2 C16 C15 -176.9(7)
C19 N2 C16 C17 0.5(9)
C15 C16 C17 C18 176.8(9)
N2 C16 C17 C18 -0.2(9)
C16 C17 C18 C19 -0.1(9)
C16 N2 C19 C18 -0.5(9)
C16 N2 C19 C20 -178.0(7)
C17 C18 C19 N2 0.4(10)
C17 C18 C19 C20 177.6(8)
N2 C19 C20 C1 -38.2(10)
C18 C19 C20 C1 144.8(8)
N2 C19 C20 C45 -158.5(8)
C18 C19 C20 C45 24.5(12)
N2 C19 C20 C44 84.9(9)
C18 C19 C20 C44 -92.1(10)
C2 C1 C20 C19 -66.9(10)
P1 C1 C20 C19 106.8(7)
C2 C1 C20 C45 53.8(10)
P1 C1 C20 C45 -132.5(7)
C2 C1 C20 C44 173.5(7)
P1 C1 C20 C44 -12.8(9)
C1 C2 C21 C22 155.9(10)
C3 C2 C21 C22 -20.2(9)
C2 C21 C22 C23 30.0(10)
C4 C3 C23 C22 -159.2(10)
C2 C3 C23 C22 15.4(9)
C21 C22 C23 C3 -28.4(10)
C4 P1 C24 C29 126.9(7)
C1 P1 C24 C29 -136.7(7)
Rh1 P1 C24 C29 7.6(8)
C4 P1 C24 C25 -52.0(7)
C1 P1 C24 C25 44.5(7)
Rh1 P1 C24 C25 -171.2(5)
C29 C24 C25 C26 -1.5(13)
P1 C24 C25 C26 177.3(7)
C24 C25 C26 C27 1.2(14)
C25 C26 C27 C28 0.2(15)
C26 C27 C28 C29 -1.4(15)
C25 C24 C29 C28 0.4(13)
P1 C24 C29 C28 -178.4(7)
C27 C28 C29 C24 1.1(14)
C9 C10 C32 C37 -63.5(10)
C11 C10 C32 C37 120.1(8)
C9 C10 C32 C33 118.9(8)
C11 C10 C32 C33 -57.5(10)
C37 C32 C33 C34 -0.6(12)
C10 C32 C33 C34 176.9(8)
C32 C33 C34 C35 1.4(13)
C33 C34 C35 C36 -1.2(14)
C34 C35 C36 C37 0.2(13)
C33 C32 C37 C36 -0.3(12)
C10 C32 C37 C36 -177.9(7)
C35 C36 C37 C32 0.5(13)
C16 C15 C38 C43 52.8(11)
C14 C15 C38 C43 -127.1(8)
C16 C15 C38 C39 -125.8(8)
C14 C15 C38 C39 54.3(10)
C43 C38 C39 C40 -1.5(12)
C15 C38 C39 C40 177.1(7)
C38 C39 C40 C41 -0.6(12)
C39 C40 C41 C42 2.7(13)
C40 C41 C42 C43 -2.7(13)
C41 C42 C43 C38 0.6(13)
C39 C38 C43 C42 1.5(12)
C15 C38 C43 C42 -177.1(8)
N1 Rh1 C46 O1 16(15)
P1 Rh1 C46 O1 177(100)
Cl1 Rh1 C46 O1 4(12)
